data_1568709
loop_
_publ_author_name
'Kamin, Ashlyn A.'
'Moseley, Ian P.'
'Oh, Jeewhan'
'Brannan, E. J.'
'Gannon, Paige M.'
'Kaminsky, Werner'
'Zadrozny, Joseph M.'
'Xiao, Dianne J.'

_publ_section_title
;
 Geometry-dependent valence tautomerism, magnetism, and electrical
 conductivity in 1D iron-tetraoxolene chains.
;
_journal_issue 15
_journal_name_full 'Chemical science'
_journal_page_first 4083
_journal_page_last 4090
_journal_paper_doi 10.1039/d2sc06392a
_journal_volume 14
_journal_year 2023
_chemical_formula_moiety 'C26 H28 Fe N2 O6'
_chemical_formula_sum 'C26 H28 Fe N2 O6'
_chemical_formula_weight 520.35
_space_group_IT_number 147
_space_group_name_Hall '-P 3'
_space_group_name_H-M_alt 'P -3'
_symmetry_cell_setting trigonal
_symmetry_Int_Tables_number 147
_symmetry_space_group_name_Hall '-P 3'
_symmetry_space_group_name_H-M 'P -3'
_atom_sites_solution_hydrogens geom
_atom_sites_solution_primary direct
_atom_sites_solution_secondary difmap
_audit_conform_dict_location ftp://ftp.iucr.org/pub/cif_core.dic
_audit_conform_dict_name cif_core.dic
_audit_conform_dict_version 2.4.5
_audit_creation_date 2022-10-03T15:50:51-00:00
_audit_creation_method 'WinGX routine CIF_UPDATE'
_audit_update_record
;
2022-10-28 deposited with the CCDC.	2023-03-20 downloaded from the CCDC.
;
_cell_angle_alpha 90
_cell_angle_beta 90
_cell_angle_gamma 120
_cell_formula_units_Z 3
_cell_length_a 18.0920(10)
_cell_length_b 18.0920(10)
_cell_length_c 7.8010(4)
_cell_measurement_reflns_used 6687
_cell_measurement_temperature 100(2)
_cell_measurement_theta_max 19.68
_cell_measurement_theta_min 2.25
_cell_measurement_wavelength 0.71073
_cell_volume 2211.3(2)
_computing_cell_refinement 'SAINT V8.34A integration software'
_computing_data_collection 'Bruker APEX2 software'
_computing_data_reduction 'SORTAV (Blessing, 1995)'
_computing_molecular_graphics 'ORTEP-3 for Windows (Farrugia, 2012)'
_computing_publication_material 'WinGX publication routines (Farrugia, 2012)'
_computing_structure_refinement 'SHELXL-2014/7 (Sheldrick, 2014)'
_computing_structure_solution 'SHELXS-2013 (Sheldrick, 2008)'
_diffrn_ambient_temperature 100(2)
_diffrn_detector 'APEX-II CCD'
_diffrn_measured_fraction_theta_full 1
_diffrn_measured_fraction_theta_max 1
_diffrn_measurement_device '\k-geometry diffractometer'
_diffrn_measurement_device_type 'Bruker APEX-II'
_diffrn_measurement_method '\f or \w oscillation scans'
_diffrn_orient_matrix_UB_11 -0.005458
_diffrn_orient_matrix_UB_12 -0.05318
_diffrn_orient_matrix_UB_13 -0.051208
_diffrn_orient_matrix_UB_21 -0.060302
_diffrn_orient_matrix_UB_22 -0.01901
_diffrn_orient_matrix_UB_23 -0.033111
_diffrn_orient_matrix_UB_31 0.020186
_diffrn_orient_matrix_UB_32 0.029733
_diffrn_orient_matrix_UB_33 -0.112758
_diffrn_radiation_monochromator graphite
_diffrn_radiation_probe x-ray
_diffrn_radiation_type MoK\a
_diffrn_radiation_wavelength 0.71073
_diffrn_reflns_av_R_equivalents 0.0841
_diffrn_reflns_av_unetI/netI 0.045
_diffrn_reflns_Laue_measured_fraction_full 1
_diffrn_reflns_Laue_measured_fraction_max 1
_diffrn_reflns_limit_h_max 22
_diffrn_reflns_limit_h_min -22
_diffrn_reflns_limit_k_max 22
_diffrn_reflns_limit_k_min -22
_diffrn_reflns_limit_l_max 9
_diffrn_reflns_limit_l_min -9
_diffrn_reflns_number 17482
_diffrn_reflns_point_group_measured_fraction_full 1
_diffrn_reflns_point_group_measured_fraction_max 1
_diffrn_reflns_theta_full 25
_diffrn_reflns_theta_max 26.383
_diffrn_reflns_theta_min 1.3
_diffrn_source 'sealed x-ray tube'
_diffrn_standards_number 0
_exptl_absorpt_coefficient_mu 0.548
_exptl_absorpt_correction_T_max 0.745
_exptl_absorpt_correction_T_min 0.669
_exptl_absorpt_correction_type multi-scan
_exptl_absorpt_process_details
;
        SADABS-2012/1 - Bruker AXS area detector scaling and absorption correcti
;
_exptl_crystal_colour black
_exptl_crystal_density_diffrn 1.172
_exptl_crystal_density_method 'not measured'
_exptl_crystal_description prism
_exptl_crystal_F_000 816
_exptl_crystal_size_max 0.25
_exptl_crystal_size_mid 0.1
_exptl_crystal_size_min 0.08
_refine_diff_density_max 0.319
_refine_diff_density_min -0.301
_refine_diff_density_rms 0.061
_refine_ls_extinction_method none
_refine_ls_goodness_of_fit_ref 1.037
_refine_ls_hydrogen_treatment constr
_refine_ls_matrix_type full
_refine_ls_number_constraints 0
_refine_ls_number_parameters 210
_refine_ls_number_reflns 3030
_refine_ls_number_restraints 0
_refine_ls_restrained_S_all 1.037
_refine_ls_R_factor_all 0.0765
_refine_ls_R_factor_gt 0.0525
_refine_ls_shift/su_max 0
_refine_ls_shift/su_mean 0
_refine_ls_structure_factor_coef Fsqd
_refine_ls_weighting_details 'w=1/[\s^2^(Fo^2^)+(0.0441P)^2^+2.6193P] where P=(Fo^2^+2Fc^2^)/3'
_refine_ls_weighting_scheme calc
_refine_ls_wR_factor_gt 0.1132
_refine_ls_wR_factor_ref 0.1232
_reflns_Friedel_coverage 0
_reflns_number_gt 2297
_reflns_number_total 3030
_reflns_threshold_expression 'I > 2\s(I)'
_cod_data_source_file d2sc06392a2.cif
_cod_data_source_block AAK_4113_3
_cod_depositor_comments 'Adding full bibliography for 1568706--1568710.cif.'
_cod_original_cell_volume 2211.3(3)
_cod_database_code 1568709
_shelx_estimated_absorpt_t_min 0.875
_shelx_estimated_absorpt_t_max 0.957
_shelx_shelxl_version_number 2014/7

loop_
_symmetry_equiv_pos_as_xyz
'x, y, z'
'-y, x-y, z'
'-x+y, -x, z'
'-x, -y, -z'
'y, -x+y, -z'
'x-y, x, -z'

loop_
_atom_site_label
_atom_site_type_symbol
_atom_site_fract_x
_atom_site_fract_y
_atom_site_fract_z
_atom_site_U_iso_or_equiv
_atom_site_adp_type
_atom_site_occupancy
_atom_site_site_symmetry_order
_atom_site_calc_flag
_atom_site_refinement_flags_posn
_atom_site_refinement_flags_adp
_atom_site_refinement_flags_occupancy
_atom_site_disorder_assembly
_atom_site_disorder_group
C1 C 0.51152(16) -0.03442(16) 0.6529(3) 0.0225(5) Uani 1 1 d . . . . .
C2 C 0.48864(16) 0.03483(16) 0.6528(3) 0.0222(5) Uani 1 1 d . . . . .
C3 C 0.47764(16) 0.06830(16) 0.5001(3) 0.0217(5) Uani 1 1 d . . . . .
C4 C 0.4553(3) 0.1375(2) 0.4976(6) 0.0287(6) Uani 0.499(4) 1 d G . P A 1
C5 C 0.5102(2) 0.2161(2) 0.4234(5) 0.0406(17) Uani 0.499(4) 1 d G . P A 1
H5 H 0.5616 0.2256 0.3708 0.049 Uiso 0.499(4) 1 calc R U P A 1
C6 C 0.4899(3) 0.2807(2) 0.4261(6) 0.058(2) Uani 0.499(4) 1 d G . P A 1
H6 H 0.5275 0.3344 0.3754 0.069 Uiso 0.499(4) 1 calc R U P A 1
C7 C 0.4147(4) 0.2668(3) 0.5031(7) 0.0614(12) Uani 0.499(4) 1 d G . P A 1
H7 H 0.4009 0.3109 0.5049 0.074 Uiso 0.499(4) 1 calc R U P A 1
C8 C 0.3598(3) 0.1881(3) 0.5773(6) 0.061(2) Uani 0.499(4) 1 d G . P A 1
H8 H 0.3084 0.1786 0.6299 0.073 Uiso 0.499(4) 1 calc R U P A 1
C9 C 0.3801(3) 0.1235(2) 0.5746(6) 0.0420(17) Uani 0.499(4) 1 d G . P A 1
H9 H 0.3425 0.0698 0.6253 0.05 Uiso 0.499(4) 1 calc R U P A 1
C4B C 0.4552(3) 0.1375(2) 0.5022(6) 0.0287(6) Uani 0.501(4) 1 d G . P A 2
C5B C 0.5100(2) 0.2161(2) 0.5765(5) 0.0401(17) Uani 0.501(4) 1 d G . P A 2
H5B H 0.5615 0.2257 0.629 0.048 Uiso 0.501(4) 1 calc R U P A 2
C6B C 0.4896(3) 0.2807(2) 0.5741(6) 0.058(2) Uani 0.501(4) 1 d G . P A 2
H6B H 0.5272 0.3344 0.6249 0.069 Uiso 0.501(4) 1 calc R U P A 2
C7B C 0.4144(4) 0.2667(3) 0.4973(7) 0.0614(12) Uani 0.501(4) 1 d G . P A 2
H7B H 0.4004 0.3108 0.4956 0.074 Uiso 0.501(4) 1 calc R U P A 2
C8B C 0.3595(3) 0.1881(3) 0.4230(6) 0.059(2) Uani 0.501(4) 1 d G . P A 2
H8B H 0.3081 0.1785 0.3705 0.071 Uiso 0.501(4) 1 calc R U P A 2
C9B C 0.3799(3) 0.1235(2) 0.4254(6) 0.0415(17) Uani 0.501(4) 1 d G . P A 2
H9B H 0.3424 0.0698 0.3746 0.05 Uiso 0.501(4) 1 calc R U P A 2
O1 O 0.48001(14) 0.05958(13) 0.8017(2) 0.0361(5) Uani 1 1 d . . . . .
O2 O 0.52008(14) -0.05952(13) 0.8018(2) 0.0360(5) Uani 1 1 d . . . . .
Fe1 Fe 0.5 0 1 0.02667(17) Uani 1 2 d S . P . .
C10 C 0.2604(6) -0.2685(5) 1.0597(12) 0.043(2) Uani 0.315(3) 1 d G . P B 1
H10A H 0.207 -0.3232 1.0684 0.065 Uiso 0.315(3) 1 calc R U P B 1
H10B H 0.2984 -0.2736 0.9771 0.065 Uiso 0.315(3) 1 calc R U P B 1
H10C H 0.2882 -0.2529 1.1722 0.065 Uiso 0.315(3) 1 calc R U P B 1
C11 C 0.1516(4) -0.2324(5) 0.973(2) 0.045(3) Uani 0.315(3) 1 d G . P B 1
H11A H 0.1192 -0.2936 0.9978 0.067 Uiso 0.315(3) 1 calc R U P B 1
H11B H 0.1323 -0.2021 1.0481 0.067 Uiso 0.315(3) 1 calc R U P B 1
H11C H 0.1424 -0.2228 0.8528 0.067 Uiso 0.315(3) 1 calc R U P B 1
N1 N 0.2414(4) -0.2009(4) 1.0008(9) 0.0398(12) Uani 0.315(3) 1 d G . P B 1
C12 C 0.3032(4) -0.1234(4) 0.9806(11) 0.0423(12) Uani 0.315(3) 1 d G . P B 1
C13 C 0.2764(6) -0.0591(4) 0.9195(16) 0.055(2) Uani 0.315(3) 1 d G . P B 1
H13A H 0.2143 -0.0885 0.9054 0.082 Uiso 0.315(3) 1 calc R U P B 1
H13B H 0.2939 -0.0136 1.0047 0.082 Uiso 0.315(3) 1 calc R U P B 1
H13C H 0.3039 -0.0344 0.8096 0.082 Uiso 0.315(3) 1 calc R U P B 1
O3 O 0.3790(4) -0.1055(6) 1.011(2) 0.0405(15) Uani 0.315(3) 1 d G . P B 1
C10B C 0.2306(11) -0.0706(10) 0.900(3) 0.092(7) Uani 0.185(3) 1 d G . P B 2
H10D H 0.1716 -0.0841 0.8806 0.139 Uiso 0.185(3) 1 calc R U P B 2
H10E H 0.2577 -0.0242 0.9838 0.139 Uiso 0.185(3) 1 calc R U P B 2
H10F H 0.2623 -0.0527 0.7916 0.139 Uiso 0.185(3) 1 calc R U P B 2
C11B C 0.1440(9) -0.2176(11) 0.980(3) 0.045(3) Uani 0.185(3) 1 d G . P B 2
H11D H 0.1054 -0.1973 0.9429 0.067 Uiso 0.185(3) 1 calc R U P B 2
H11E H 0.1359 -0.2651 0.9073 0.067 Uiso 0.185(3) 1 calc R U P B 2
H11F H 0.1313 -0.2369 1.0996 0.067 Uiso 0.185(3) 1 calc R U P B 2
N1B N 0.2311(9) -0.1490(8) 0.9675(18) 0.044(4) Uani 0.185(3) 1 d G . P B 2
C12B C 0.3053(9) -0.1400(9) 0.9987(14) 0.0423(12) Uani 0.185(3) 1 d G . P B 2
C13B C 0.3110(14) -0.2159(12) 1.067(3) 0.078(6) Uani 0.185(3) 1 d G . P B 2
H13D H 0.2534 -0.2652 1.0788 0.117 Uiso 0.185(3) 1 calc R U P B 2
H13E H 0.344 -0.2299 0.9868 0.117 Uiso 0.185(3) 1 calc R U P B 2
H13F H 0.3392 -0.2015 1.179 0.117 Uiso 0.185(3) 1 calc R U P B 2
O3B O 0.3686(9) -0.0664(10) 0.969(2) 0.033(4) Uani 0.185(3) 1 d G . P B 2
C10C C 0.2602(6) -0.2679(5) 0.9395(12) 0.043(2) Uani 0.315(3) 1 d G . P B 3
H10G H 0.207 -0.3227 0.93 0.065 Uiso 0.315(3) 1 calc R U P B 3
H10H H 0.2882 -0.2518 0.8272 0.065 Uiso 0.315(3) 1 calc R U P B 3
H10I H 0.2982 -0.2731 1.0221 0.065 Uiso 0.315(3) 1 calc R U P B 3
C11C C 0.1507(4) -0.2351(5) 1.026(2) 0.045(3) Uani 0.315(3) 1 d G . P B 3
H11G H 0.1202 -0.2962 0.9986 0.067 Uiso 0.315(3) 1 calc R U P B 3
H11H H 0.1403 -0.2269 1.1454 0.067 Uiso 0.315(3) 1 calc R U P B 3
H11I H 0.1303 -0.2056 0.9506 0.067 Uiso 0.315(3) 1 calc R U P B 3
N1C N 0.2408(4) -0.2008(4) 0.9992(9) 0.0398(12) Uani 0.315(3) 1 d G . P B 3
C12C C 0.3023(4) -0.1232(4) 1.0205(11) 0.0423(12) Uani 0.315(3) 1 d G . P B 3
C13C C 0.2757(6) -0.0591(5) 1.0823(16) 0.055(2) Uani 0.315(3) 1 d G . P B 3
H13G H 0.2136 -0.0884 1.0964 0.082 Uiso 0.315(3) 1 calc R U P B 3
H13H H 0.3033 -0.0346 1.1923 0.082 Uiso 0.315(3) 1 calc R U P B 3
H13I H 0.2933 -0.0133 0.9975 0.082 Uiso 0.315(3) 1 calc R U P B 3
O3C O 0.3778(4) -0.1069(6) 0.989(2) 0.0405(15) Uani 0.315(3) 1 d G . P B 3
C10D C 0.2271(12) -0.0736(10) 1.098(3) 0.092(7) Uani 0.185(3) 1 d G . P B 4
H10J H 0.1674 -0.0897 1.1175 0.139 Uiso 0.185(3) 1 calc R U P B 4
H10K H 0.2587 -0.054 1.2063 0.139 Uiso 0.185(3) 1 calc R U P B 4
H10L H 0.2524 -0.0276 1.0134 0.139 Uiso 0.185(3) 1 calc R U P B 4
C11D C 0.1453(9) -0.2213(10) 1.022(3) 0.045(3) Uani 0.185(3) 1 d G . P B 4
H11J H 0.1052 -0.2028 1.0584 0.067 Uiso 0.185(3) 1 calc R U P B 4
H11K H 0.1329 -0.2415 0.9029 0.067 Uiso 0.185(3) 1 calc R U P B 4
H11L H 0.1393 -0.2676 1.096 0.067 Uiso 0.185(3) 1 calc R U P B 4
N1D N 0.2315(9) -0.1503(8) 1.0328(17) 0.044(4) Uani 0.185(3) 1 d G . P B 4
C12D C 0.3061(9) -0.1397(9) 1.0010(14) 0.0423(12) Uani 0.185(3) 1 d G . P B 4
C13D C 0.3123(14) -0.2159(12) 0.935(3) 0.078(6) Uani 0.185(3) 1 d G . P B 4
H13J H 0.2548 -0.2658 0.9256 0.117 Uiso 0.185(3) 1 calc R U P B 4
H13K H 0.3397 -0.2024 0.8221 0.117 Uiso 0.185(3) 1 calc R U P B 4
H13L H 0.3462 -0.2286 1.0151 0.117 Uiso 0.185(3) 1 calc R U P B 4
O3D O 0.3695(9) -0.0659(10) 1.027(2) 0.033(4) Uani 0.185(3) 1 d G . P B 4

loop_
_atom_site_aniso_label
_atom_site_aniso_U_11
_atom_site_aniso_U_22
_atom_site_aniso_U_33
_atom_site_aniso_U_23
_atom_site_aniso_U_13
_atom_site_aniso_U_12
C1 0.0242(14) 0.0199(13) 0.0214(13) 0.0013(10) -0.0002(10) 0.0094(11)
C2 0.0243(14) 0.0189(13) 0.0208(13) -0.0015(10) -0.0007(10) 0.0087(11)
C3 0.0231(14) 0.0189(13) 0.0213(12) -0.0005(10) -0.0003(10) 0.0091(11)
C4 0.0504(19) 0.0256(15) 0.0195(13) -0.0005(11) -0.0002(12) 0.0262(14)
C5 0.057(4) 0.033(3) 0.034(4) -0.002(3) -0.009(3) 0.024(3)
C6 0.114(7) 0.028(4) 0.041(4) -0.006(3) -0.018(4) 0.044(4)
C7 0.123(4) 0.061(3) 0.043(2) -0.0018(18) -0.002(2) 0.077(3)
C8 0.096(6) 0.082(6) 0.048(5) -0.006(4) -0.002(4) 0.077(6)
C9 0.053(4) 0.053(4) 0.039(4) 0.004(3) 0.003(3) 0.041(4)
C4B 0.0504(19) 0.0256(15) 0.0195(13) -0.0005(11) -0.0002(12) 0.0262(14)
C5B 0.059(4) 0.031(3) 0.035(4) 0.003(3) 0.008(3) 0.026(3)
C6B 0.113(7) 0.025(3) 0.044(4) 0.002(3) 0.018(4) 0.041(4)
C7B 0.123(4) 0.061(3) 0.043(2) -0.0018(18) -0.002(2) 0.077(3)
C8B 0.088(6) 0.075(6) 0.050(5) -0.002(4) -0.002(4) 0.069(5)
C9B 0.053(4) 0.049(4) 0.043(4) -0.005(3) -0.005(3) 0.041(4)
O1 0.0661(15) 0.0417(12) 0.0174(9) -0.0023(8) 0.0004(9) 0.0396(12)
O2 0.0661(15) 0.0413(12) 0.0168(9) 0.0037(8) 0.0004(9) 0.0391(12)
Fe1 0.0352(3) 0.0301(3) 0.0162(3) 0.0001(2) 0.0003(2) 0.0174(3)
C10 0.031(4) 0.042(4) 0.056(5) 0.002(6) -0.003(5) 0.017(3)
C11 0.038(2) 0.037(3) 0.051(7) 0.006(3) 0.000(3) 0.0121(19)
N1 0.038(3) 0.035(3) 0.041(2) -0.0017(19) -0.0001(19) 0.014(2)
C12 0.042(2) 0.033(3) 0.044(3) 0.001(2) 0.0009(19) 0.013(2)
C13 0.029(5) 0.025(4) 0.095(6) 0.000(5) 0.003(5) 0.002(4)
O3 0.026(2) 0.034(2) 0.055(4) 0.002(2) -0.0027(17) 0.0097(18)
C10B 0.047(11) 0.051(11) 0.16(2) 0.017(13) 0.011(15) 0.011(9)
C11B 0.038(2) 0.037(3) 0.051(7) 0.006(3) 0.000(3) 0.0121(19)
N1B 0.030(5) 0.029(5) 0.048(12) 0.000(6) 0.001(6) -0.004(4)
C12B 0.042(2) 0.033(3) 0.044(3) 0.001(2) 0.0009(19) 0.013(2)
C13B 0.115(16) 0.059(11) 0.056(9) -0.008(11) 0.001(13) 0.039(11)
O3B 0.034(4) 0.035(4) 0.020(11) 0.002(6) -0.001(5) 0.010(3)
C10C 0.031(4) 0.042(4) 0.056(5) 0.002(6) -0.003(5) 0.017(3)
C11C 0.038(2) 0.037(3) 0.051(7) 0.006(3) 0.000(3) 0.0121(19)
N1C 0.038(3) 0.035(3) 0.041(2) -0.0017(19) -0.0001(19) 0.014(2)
C12C 0.042(2) 0.033(3) 0.044(3) 0.001(2) 0.0009(19) 0.013(2)
C13C 0.029(5) 0.025(4) 0.095(6) 0.000(5) 0.003(5) 0.002(4)
O3C 0.026(2) 0.034(2) 0.055(4) 0.002(2) -0.0027(17) 0.0097(18)
C10D 0.047(11) 0.051(11) 0.16(2) 0.017(13) 0.011(15) 0.011(9)
C11D 0.038(2) 0.037(3) 0.051(7) 0.006(3) 0.000(3) 0.0121(19)
N1D 0.030(5) 0.029(5) 0.048(12) 0.000(6) 0.001(6) -0.004(4)
C12D 0.042(2) 0.033(3) 0.044(3) 0.001(2) 0.0009(19) 0.013(2)
C13D 0.115(16) 0.059(11) 0.056(9) -0.008(11) 0.001(13) 0.039(11)
O3D 0.034(4) 0.035(4) 0.020(11) 0.002(6) -0.001(5) 0.010(3)

loop_
_atom_type_symbol
_atom_type_description
_atom_type_scat_dispersion_real
_atom_type_scat_dispersion_imag
_atom_type_scat_source
C C 0.0033 0.0016 'International Tables Vol C Tables 4.2.6.8 and 6.1.1.4'
H H 0 0 'International Tables Vol C Tables 4.2.6.8 and 6.1.1.4'
N N 0.0061 0.0033 'International Tables Vol C Tables 4.2.6.8 and 6.1.1.4'
O O 0.0106 0.006 'International Tables Vol C Tables 4.2.6.8 and 6.1.1.4'
Fe Fe 0.3463 0.8444 'International Tables Vol C Tables 4.2.6.8 and 6.1.1.4'

loop_
_geom_angle_atom_site_label_1
_geom_angle_atom_site_label_2
_geom_angle_atom_site_label_3
_geom_angle
_geom_angle_site_symmetry_1
_geom_angle_site_symmetry_3
_geom_angle_publ_flag
O2 C1 C3 123.3(2) . 4_656 ?
O2 C1 C2 115.3(2) . . ?
C3 C1 C2 121.5(2) 4_656 . ?
O1 C2 C3 123.6(2) . . ?
O1 C2 C1 115.0(2) . . ?
C3 C2 C1 121.4(2) . . ?
C2 C3 C1 117.2(2) . 4_656 ?
C2 C3 C4 122.1(3) . . ?
C1 C3 C4 120.8(3) 4_656 . ?
C2 C3 C4B 120.7(3) . . ?
C1 C3 C4B 122.1(3) 4_656 . ?
C5 C4 C9 120 . . ?
C5 C4 C3 120.5(3) . . ?
C9 C4 C3 119.5(3) . . ?
C6 C5 C4 120 . . ?
C6 C5 H5 120 . . ?
C4 C5 H5 120 . . ?
C7 C6 C5 120 . . ?
C7 C6 H6 120 . . ?
C5 C6 H6 120 . . ?
C6 C7 C8 120 . . ?
C6 C7 H7 120 . . ?
C8 C7 H7 120 . . ?
C7 C8 C9 120 . . ?
C7 C8 H8 120 . . ?
C9 C8 H8 120 . . ?
C8 C9 C4 120 . . ?
C8 C9 H9 120 . . ?
C4 C9 H9 120 . . ?
C5B C4B C9B 120 . . ?
C5B C4B C3 120.4(3) . . ?
C9B C4B C3 119.6(3) . . ?
C6B C5B C4B 120 . . ?
C6B C5B H5B 120 . . ?
C4B C5B H5B 120 . . ?
C5B C6B C7B 120 . . ?
C5B C6B H6B 120 . . ?
C7B C6B H6B 120 . . ?
C8B C7B C6B 120 . . ?
C8B C7B H7B 120 . . ?
C6B C7B H7B 120 . . ?
C7B C8B C9B 120 . . ?
C7B C8B H8B 120 . . ?
C9B C8B H8B 120 . . ?
C8B C9B C4B 120 . . ?
C8B C9B H9B 120 . . ?
C4B C9B H9B 120 . . ?
C2 O1 Fe1 114.96(16) . . ?
C1 O2 Fe1 114.75(17) . . ?
O2 Fe1 O2 180 4_657 . ?
O2 Fe1 O1 79.98(7) 4_657 4_657 ?
O2 Fe1 O1 100.02(7) . 4_657 ?
O2 Fe1 O1 100.02(7) 4_657 . ?
O2 Fe1 O1 79.98(7) . . ?
O1 Fe1 O1 180 4_657 . ?
O2 Fe1 O3D 103.3(13) 4_657 4_657 ?
O2 Fe1 O3D 76.7(13) . 4_657 ?
O1 Fe1 O3D 85.8(14) 4_657 4_657 ?
O1 Fe1 O3D 94.2(14) . 4_657 ?
O2 Fe1 O3D 76.7(5) 4_657 . ?
O2 Fe1 O3D 103.3(5) . . ?
O1 Fe1 O3D 94.2(5) 4_657 . ?
O1 Fe1 O3D 85.8(5) . . ?
O3D Fe1 O3D 180.0(14) 4_657 . ?
O2 Fe1 O3 85.9(12) 4_657 4_657 ?
O2 Fe1 O3 94.1(12) . 4_657 ?
O1 Fe1 O3 97.7(10) 4_657 4_657 ?
O1 Fe1 O3 82.3(10) . 4_657 ?
O2 Fe1 O3 94.1(4) 4_657 . ?
O2 Fe1 O3 85.9(4) . . ?
O1 Fe1 O3 82.3(4) 4_657 . ?
O1 Fe1 O3 97.7(4) . . ?
O3 Fe1 O3 180.0(11) 4_657 . ?
O2 Fe1 O3B 86.5(5) 4_657 . ?
O2 Fe1 O3B 93.5(5) . . ?
O1 Fe1 O3B 103.9(4) 4_657 . ?
O1 Fe1 O3B 76.1(4) . . ?
O2 Fe1 O3B 93.5(14) 4_657 4_657 ?
O2 Fe1 O3B 86.5(14) . 4_657 ?
O1 Fe1 O3B 76.1(13) 4_657 4_657 ?
O1 Fe1 O3B 103.9(13) . 4_657 ?
O3B Fe1 O3B 180.0(13) . 4_657 ?
O2 Fe1 O3C 82.2(10) 4_657 4_657 ?
O2 Fe1 O3C 97.8(10) . 4_657 ?
O1 Fe1 O3C 94.3(12) 4_657 4_657 ?
O1 Fe1 O3C 85.7(12) . 4_657 ?
O2 Fe1 O3C 97.8(4) 4_657 . ?
O2 Fe1 O3C 82.2(4) . . ?
O1 Fe1 O3C 85.7(4) 4_657 . ?
O1 Fe1 O3C 94.3(4) . . ?
O3C Fe1 O3C 180.0(11) 4_657 . ?
N1 C10 H10A 109.5 . . ?
N1 C10 H10B 109.5 . . ?
H10A C10 H10B 109.5 . . ?
N1 C10 H10C 109.5 . . ?
H10A C10 H10C 109.5 . . ?
H10B C10 H10C 109.5 . . ?
N1 C11 H11A 109.5 . . ?
N1 C11 H11B 109.5 . . ?
H11A C11 H11B 109.5 . . ?
N1 C11 H11C 109.5 . . ?
H11A C11 H11C 109.5 . . ?
H11B C11 H11C 109.5 . . ?
C12 N1 C11 126.9 . . ?
C12 N1 C10 119.8 . . ?
C11 N1 C10 113.4 . . ?
O3 C12 N1 119.6 . . ?
O3 C12 C13 125.1 . . ?
N1 C12 C13 115.4 . . ?
C12 C13 H13A 109.5 . . ?
C12 C13 H13B 109.5 . . ?
H13A C13 H13B 109.5 . . ?
C12 C13 H13C 109.5 . . ?
H13A C13 H13C 109.5 . . ?
H13B C13 H13C 109.5 . . ?
C12 O3 Fe1 138.0(5) . . ?
N1B C10B H10D 109.5 . . ?
N1B C10B H10E 109.5 . . ?
H10D C10B H10E 109.5 . . ?
N1B C10B H10F 109.5 . . ?
H10D C10B H10F 109.5 . . ?
H10E C10B H10F 109.5 . . ?
N1B C11B H11D 109.5 . . ?
N1B C11B H11E 109.5 . . ?
H11D C11B H11E 109.5 . . ?
N1B C11B H11F 109.5 . . ?
H11D C11B H11F 109.5 . . ?
H11E C11B H11F 109.5 . . ?
C12B N1B C11B 135.7 . . ?
C12B N1B C10B 115.9 . . ?
C11B N1B C10B 108.3 . . ?
O3B C12B N1B 115.8 . . ?
O3B C12B C13B 125.2 . . ?
N1B C12B C13B 119 . . ?
C12B C13B H13D 109.5 . . ?
C12B C13B H13E 109.5 . . ?
H13D C13B H13E 109.5 . . ?
C12B C13B H13F 109.5 . . ?
H13D C13B H13F 109.5 . . ?
H13E C13B H13F 109.5 . . ?
C12B O3B Fe1 139.3(8) . . ?
N1C C10C H10G 109.5 . . ?
N1C C10C H10H 109.5 . . ?
H10G C10C H10H 109.5 . . ?
N1C C10C H10I 109.5 . . ?
H10G C10C H10I 109.5 . . ?
H10H C10C H10I 109.5 . . ?
N1C C11C H11G 109.5 . . ?
N1C C11C H11H 109.5 . . ?
H11G C11C H11H 109.5 . . ?
N1C C11C H11I 109.5 . . ?
H11G C11C H11I 109.5 . . ?
H11H C11C H11I 109.5 . . ?
C12C N1C C11C 128.5 . . ?
C12C N1C C10C 119.8 . . ?
C11C N1C C10C 111.6 . . ?
O3C C12C N1C 117.9 . . ?
O3C C12C C13C 126.2 . . ?
N1C C12C C13C 115.8 . . ?
C12C C13C H13G 109.5 . . ?
C12C C13C H13H 109.5 . . ?
H13G C13C H13H 109.5 . . ?
C12C C13C H13I 109.5 . . ?
H13G C13C H13I 109.5 . . ?
H13H C13C H13I 109.5 . . ?
C12C O3C Fe1 136.5(5) . . ?
N1D C10D H10J 109.5 . . ?
N1D C10D H10K 109.5 . . ?
H10J C10D H10K 109.5 . . ?
N1D C10D H10L 109.5 . . ?
H10J C10D H10L 109.5 . . ?
H10K C10D H10L 109.5 . . ?
N1D C11D H11J 109.5 . . ?
N1D C11D H11K 109.5 . . ?
H11J C11D H11K 109.5 . . ?
N1D C11D H11L 109.5 . . ?
H11J C11D H11L 109.5 . . ?
H11K C11D H11L 109.5 . . ?
C12D N1D C11D 134.8 . . ?
C12D N1D C10D 117.3 . . ?
C11D N1D C10D 107.9 . . ?
O3D C12D N1D 117 . . ?
O3D C12D C13D 124.7 . . ?
N1D C12D C13D 118.3 . . ?
C12D C13D H13J 109.5 . . ?
C12D C13D H13K 109.5 . . ?
H13J C13D H13K 109.5 . . ?
C12D C13D H13L 109.5 . . ?
H13J C13D H13L 109.5 . . ?
H13K C13D H13L 109.5 . . ?
C12D O3D Fe1 140.0(9) . . ?

loop_
_geom_bond_atom_site_label_1
_geom_bond_atom_site_label_2
_geom_bond_distance
_geom_bond_site_symmetry_2
_geom_bond_publ_flag
C1 O2 1.285(3) . ?
C1 C3 1.399(4) 4_656 ?
C1 C2 1.503(4) . ?
C2 O1 1.282(3) . ?
C2 C3 1.395(3) . ?
C3 C1 1.399(4) 4_656 ?
C3 C4 1.495(4) . ?
C3 C4B 1.498(4) . ?
C4 C5 1.39 . ?
C4 C9 1.39 . ?
C5 C6 1.39 . ?
C5 H5 0.95 . ?
C6 C7 1.39 . ?
C6 H6 0.95 . ?
C7 C8 1.39 . ?
C7 H7 0.95 . ?
C8 C9 1.39 . ?
C8 H8 0.95 . ?
C9 H9 0.95 . ?
C4B C5B 1.39 . ?
C4B C9B 1.39 . ?
C5B C6B 1.39 . ?
C5B H5B 0.95 . ?
C6B C7B 1.39 . ?
C6B H6B 0.95 . ?
C7B C8B 1.39 . ?
C7B H7B 0.95 . ?
C8B C9B 1.39 . ?
C8B H8B 0.95 . ?
C9B H9B 0.95 . ?
O1 Fe1 2.0189(18) . ?
O2 Fe1 2.0179(18) . ?
Fe1 O2 2.0179(18) 4_657 ?
Fe1 O1 2.0189(18) 4_657 ?
Fe1 O3D 2.056(14) 4_657 ?
Fe1 O3D 2.056(14) . ?
Fe1 O3 2.065(7) 4_657 ?
Fe1 O3 2.065(7) . ?
Fe1 O3B 2.073(14) . ?
Fe1 O3B 2.073(14) 4_657 ?
Fe1 O3C 2.088(7) 4_657 ?
Fe1 O3C 2.088(7) . ?
C10 N1 1.4972 . ?
C10 H10A 0.98 . ?
C10 H10B 0.98 . ?
C10 H10C 0.98 . ?
C11 N1 1.445 . ?
C11 H11A 0.98 . ?
C11 H11B 0.98 . ?
C11 H11C 0.98 . ?
N1 C12 1.2938 . ?
C12 O3 1.2636 . ?
C12 C13 1.5424 . ?
C13 H13A 0.98 . ?
C13 H13B 0.98 . ?
C13 H13C 0.98 . ?
C10B N1B 1.5182 . ?
C10B H10D 0.98 . ?
C10B H10E 0.98 . ?
C10B H10F 0.98 . ?
C11B N1B 1.4413 . ?
C11B H11D 0.98 . ?
C11B H11E 0.98 . ?
C11B H11F 0.98 . ?
N1B C12B 1.2922 . ?
C12B O3B 1.2697 . ?
C12B C13B 1.5244 . ?
C13B H13D 0.98 . ?
C13B H13E 0.98 . ?
C13B H13F 0.98 . ?
C10C N1C 1.4968 . ?
C10C H10G 0.98 . ?
C10C H10H 0.98 . ?
C10C H10I 0.98 . ?
C11C N1C 1.4401 . ?
C11C H11G 0.98 . ?
C11C H11H 0.98 . ?
C11C H11I 0.98 . ?
N1C C12C 1.2933 . ?
C12C O3C 1.2695 . ?
C12C C13C 1.5392 . ?
C13C H13G 0.98 . ?
C13C H13H 0.98 . ?
C13C H13I 0.98 . ?
C10D N1D 1.5171 . ?
C10D H10J 0.98 . ?
C10D H10K 0.98 . ?
C10D H10L 0.98 . ?
C11D N1D 1.4437 . ?
C11D H11J 0.98 . ?
C11D H11K 0.98 . ?
C11D H11L 0.98 . ?
N1D C12D 1.2901 . ?
C12D O3D 1.2677 . ?
C12D C13D 1.527 . ?
C13D H13J 0.98 . ?
C13D H13K 0.98 . ?
C13D H13L 0.98 . ?
